data_1555184
loop_
_publ_author_name
'Zhong, Jiaxin'
'He, Haibing'
'Gao, Shuanhu'

_publ_section_title
;
 Exploration of 1,3-dipolar cycloaddition reactions to construct the core
 skeleton of Calyciphylline A-type alkaloids
;
_journal_issue 22
_journal_name_full 'Organic Chemistry Frontiers'
_journal_page_first 3781
_journal_paper_doi 10.1039/C9QO01111K
_journal_volume 6
_journal_year 2019
_chemical_formula_sum 'C16 H19 N O3'
_chemical_formula_weight 273.32
_space_group_IT_number 14
_space_group_name_Hall '-P 2yn'
_space_group_name_H-M_alt 'P 1 21/n 1'
_symmetry_cell_setting monoclinic
_symmetry_space_group_name_H-M 'P 1 21/n 1'
_atom_sites_solution_hydrogens geom
_atom_sites_solution_primary direct
_atom_sites_solution_secondary difmap
_audit_creation_method SHELXL-97
_audit_update_record
;
2018-10-29 deposited with the CCDC.	2019-10-02 downloaded from the CCDC.
;
_cell_angle_alpha 90.00
_cell_angle_beta 93.040(3)
_cell_angle_gamma 90.00
_cell_formula_units_Z 8
_cell_length_a 11.4043(11)
_cell_length_b 9.8807(10)
_cell_length_c 25.367(3)
_cell_measurement_temperature 296(2)
_cell_volume 2854.4(5)
_computing_structure_refinement 'SHELXL-97 (Sheldrick, 2008)'
_computing_structure_solution 'SHELXS-97 (Sheldrick, 2008)'
_diffrn_ambient_temperature 296(2)
_diffrn_measured_fraction_theta_full 0.999
_diffrn_measured_fraction_theta_max 0.999
_diffrn_measurement_device_type 'Bruker Smart Apex II'
_diffrn_radiation_monochromator graphite
_diffrn_radiation_source 'fine-focus sealed tube'
_diffrn_radiation_type MoK\a
_diffrn_radiation_wavelength 0.71073
_diffrn_reflns_av_R_equivalents 0.0738
_diffrn_reflns_av_sigmaI/netI 0.0482
_diffrn_reflns_limit_h_max 13
_diffrn_reflns_limit_h_min -13
_diffrn_reflns_limit_k_max 11
_diffrn_reflns_limit_k_min -11
_diffrn_reflns_limit_l_max 30
_diffrn_reflns_limit_l_min -30
_diffrn_reflns_number 32545
_diffrn_reflns_theta_full 25.01
_diffrn_reflns_theta_max 25.01
_diffrn_reflns_theta_min 1.61
_exptl_absorpt_coefficient_mu 0.088
_exptl_absorpt_correction_T_max 0.9896
_exptl_absorpt_correction_T_min 0.9641
_exptl_absorpt_correction_type multi-scan
_exptl_absorpt_process_details sadabs
_exptl_crystal_colour colorless
_exptl_crystal_density_diffrn 1.272
_exptl_crystal_density_method 'not measured'
_exptl_crystal_description block
_exptl_crystal_F_000 1168
_exptl_crystal_size_max 0.42
_exptl_crystal_size_mid 0.37
_exptl_crystal_size_min 0.12
_refine_diff_density_max 0.155
_refine_diff_density_min -0.151
_refine_diff_density_rms 0.031
_refine_ls_extinction_method none
_refine_ls_goodness_of_fit_ref 1.001
_refine_ls_hydrogen_treatment constr
_refine_ls_matrix_type full
_refine_ls_number_parameters 361
_refine_ls_number_reflns 5029
_refine_ls_number_restraints 0
_refine_ls_restrained_S_all 1.001
_refine_ls_R_factor_all 0.1091
_refine_ls_R_factor_gt 0.0465
_refine_ls_shift/su_max 0.000
_refine_ls_shift/su_mean 0.000
_refine_ls_structure_factor_coef Fsqd
_refine_ls_weighting_details 'calc w=1/[\s^2^(Fo^2^)+(0.0443P)^2^+0.6261P] where P=(Fo^2^+2Fc^2^)/3'
_refine_ls_weighting_scheme calc
_refine_ls_wR_factor_gt 0.0967
_refine_ls_wR_factor_ref 0.1238
_reflns_number_gt 2707
_reflns_number_total 5029
_reflns_threshold_expression >2sigma(I)
_cod_data_source_file c9qo01111k3.cif
_cod_data_source_block z
_cod_depositor_comments
;
The following automatic conversions were performed:

data item '_symmetry_cell_setting' value 'Monoclinic' was changed to
'monoclinic' in accordance with the
/home/saulius/struct/COD-crude-data/automatic-downloads/DataCite-retrospective/RSC/depositions/lib/dictionaries/cif_core.dic
dictionary named 'cif_core.dic' version 2.4.2 last updated on
2011-04-26.

Automatic conversion script
Id: cif_fix_values 6909 2019-04-08 15:41:33Z antanas 
;
_cod_original_sg_symbol_H-M P2(1)/n
_cod_database_code 1555184

loop_
_symmetry_equiv_pos_as_xyz
'x, y, z'
'-x+1/2, y+1/2, -z+1/2'
'-x, -y, -z'
'x-1/2, -y-1/2, z-1/2'

loop_
_atom_site_label
_atom_site_type_symbol
_atom_site_fract_x
_atom_site_fract_y
_atom_site_fract_z
_atom_site_U_iso_or_equiv
_atom_site_adp_type
_atom_site_occupancy
_atom_site_symmetry_multiplicity
_atom_site_calc_flag
_atom_site_refinement_flags
O4 O 0.68421(13) 0.28085(15) 0.13491(6) 0.0550(4) Uani 1 1 d .
O5 O 1.02077(16) 0.5048(2) 0.20647(7) 0.0859(6) Uani 1 1 d .
O6 O 1.01924(14) 0.2978(2) 0.17544(7) 0.0764(5) Uani 1 1 d .
N2 N 0.69227(16) 0.3973(2) 0.10159(8) 0.0562(5) Uani 1 1 d .
C17 C 0.3930(2) 0.4592(3) 0.13750(11) 0.0681(7) Uani 1 1 d .
H17A H 0.4113 0.4889 0.1717 0.082 Uiso 1 1 calc R
C18 C 0.2790(3) 0.4251(3) 0.12271(15) 0.0815(9) Uani 1 1 d .
H18A H 0.2208 0.4311 0.1469 0.098 Uiso 1 1 calc R
C19 C 0.2517(3) 0.3824(3) 0.07263(16) 0.0875(10) Uani 1 1 d .
H19A H 0.1743 0.3614 0.0625 0.105 Uiso 1 1 calc R
C20 C 0.3372(3) 0.3701(3) 0.03692(13) 0.0866(9) Uani 1 1 d .
H20A H 0.3183 0.3398 0.0028 0.104 Uiso 1 1 calc R
C21 C 0.4519(2) 0.4031(3) 0.05212(12) 0.0752(8) Uani 1 1 d .
H21A H 0.5104 0.3935 0.0282 0.090 Uiso 1 1 calc R
C22 C 0.4804(2) 0.4498(2) 0.10219(11) 0.0599(7) Uani 1 1 d .
C23 C 0.6039(2) 0.4961(3) 0.11697(11) 0.0715(8) Uani 1 1 d .
H23A H 0.6181 0.5819 0.0998 0.086 Uiso 1 1 calc R
H23B H 0.6120 0.5103 0.1548 0.086 Uiso 1 1 calc R
C24 C 0.8122(2) 0.4453(3) 0.11323(10) 0.0604(7) Uani 1 1 d .
H24A H 0.8156 0.5426 0.1059 0.072 Uiso 1 1 calc R
C25 C 0.8992(2) 0.3725(3) 0.08009(11) 0.0783(9) Uani 1 1 d .
H25A H 0.9739 0.4195 0.0839 0.094 Uiso 1 1 calc R
H25B H 0.8718 0.3789 0.0433 0.094 Uiso 1 1 calc R
C26 C 0.9199(2) 0.2237(3) 0.09349(12) 0.0829(9) Uani 1 1 d .
H26A H 0.8508 0.1730 0.0813 0.099 Uiso 1 1 calc R
H26B H 0.9851 0.1917 0.0738 0.099 Uiso 1 1 calc R
C27 C 0.9456(2) 0.1917(3) 0.15081(12) 0.0750(8) Uani 1 1 d .
H27A H 0.9916 0.1078 0.1524 0.090 Uiso 1 1 calc R
C28 C 0.9647(2) 0.4127(3) 0.18715(10) 0.0650(7) Uani 1 1 d .
C29 C 0.8350(2) 0.4221(2) 0.17263(10) 0.0561(6) Uani 1 1 d .
H29A H 0.8019 0.4978 0.1918 0.067 Uiso 1 1 calc R
C30 C 0.7631(2) 0.2939(3) 0.18258(9) 0.0558(6) Uani 1 1 d .
C31 C 0.8417(2) 0.1703(3) 0.18361(11) 0.0690(7) Uani 1 1 d .
H31A H 0.8687 0.1511 0.2197 0.083 Uiso 1 1 calc R
H31B H 0.7972 0.0928 0.1703 0.083 Uiso 1 1 calc R
C32 C 0.6902(2) 0.3005(3) 0.23048(10) 0.0854(9) Uani 1 1 d .
H32A H 0.6482 0.2170 0.2339 0.128 Uiso 1 1 calc R
H32B H 0.6353 0.3739 0.2266 0.128 Uiso 1 1 calc R
H32C H 0.7406 0.3148 0.2615 0.128 Uiso 1 1 calc R
O1 O 0.18975(13) 0.96761(15) 0.12364(6) 0.0562(4) Uani 1 1 d .
O2 O 0.53119(15) 0.75306(19) 0.19525(7) 0.0748(5) Uani 1 1 d .
O3 O 0.52685(14) 0.9563(2) 0.16070(8) 0.0771(6) Uani 1 1 d .
N1 N 0.19884(15) 0.85183(19) 0.08980(7) 0.0510(5) Uani 1 1 d .
C1 C -0.0980(2) 0.7972(2) 0.12693(10) 0.0599(7) Uani 1 1 d .
H1A H -0.0801 0.7641 0.1607 0.072 Uiso 1 1 calc R
C2 C -0.2108(2) 0.8406(3) 0.11340(12) 0.0697(8) Uani 1 1 d .
H2A H -0.2686 0.8355 0.1379 0.084 Uiso 1 1 calc R
C3 C -0.2373(2) 0.8907(3) 0.06429(13) 0.0739(8) Uani 1 1 d .
H3A H -0.3131 0.9204 0.0553 0.089 Uiso 1 1 calc R
C4 C -0.1524(2) 0.8976(3) 0.02798(11) 0.0764(8) Uani 1 1 d .
H4A H -0.1705 0.9322 -0.0056 0.092 Uiso 1 1 calc R
C5 C -0.0408(2) 0.8532(3) 0.04147(10) 0.0644(7) Uani 1 1 d .
H5A H 0.0163 0.8575 0.0167 0.077 Uiso 1 1 calc R
C6 C -0.0117(2) 0.8025(2) 0.09097(9) 0.0502(6) Uani 1 1 d .
C7 C 0.1105(2) 0.7515(2) 0.10432(10) 0.0604(7) Uani 1 1 d .
H7A H 0.1195 0.7331 0.1419 0.072 Uiso 1 1 calc R
H7B H 0.1229 0.6676 0.0856 0.072 Uiso 1 1 calc R
C8 C 0.31909(19) 0.8043(2) 0.10077(9) 0.0540(6) Uani 1 1 d .
H8A H 0.3227 0.7070 0.0936 0.065 Uiso 1 1 calc R
C9 C 0.4043(2) 0.8774(3) 0.06681(10) 0.0723(8) Uani 1 1 d .
H9A H 0.3766 0.8682 0.0302 0.087 Uiso 1 1 calc R
H9B H 0.4798 0.8324 0.0708 0.087 Uiso 1 1 calc R
C10 C 0.4224(2) 1.0266(3) 0.07862(12) 0.0833(9) Uani 1 1 d .
H10A H 0.3516 1.0749 0.0671 0.100 Uiso 1 1 calc R
H10B H 0.4855 1.0595 0.0579 0.100 Uiso 1 1 calc R
C11 C 0.4515(2) 1.0612(3) 0.13629(13) 0.0790(9) Uani 1 1 d .
H11A H 0.4963 1.1459 0.1372 0.095 Uiso 1 1 calc R
C12 C 0.3482(2) 1.0804(3) 0.17021(12) 0.0762(8) Uani 1 1 d .
H12A H 0.3021 1.1571 0.1571 0.091 Uiso 1 1 calc R
H12B H 0.3766 1.1006 0.2061 0.091 Uiso 1 1 calc R
C13 C 0.2707(2) 0.9562(2) 0.17048(10) 0.0565(6) Uani 1 1 d .
C14 C 0.34406(19) 0.8288(2) 0.16030(9) 0.0522(6) Uani 1 1 d .
H14A H 0.3127 0.7527 0.1800 0.063 Uiso 1 1 calc R
C15 C 0.4733(2) 0.8421(3) 0.17437(10) 0.0598(7) Uani 1 1 d .
C16 C 0.2009(2) 0.9474(3) 0.21933(11) 0.0875(9) Uani 1 1 d .
H16A H 0.1578 1.0299 0.2233 0.131 Uiso 1 1 calc R
H16B H 0.2534 0.9339 0.2497 0.131 Uiso 1 1 calc R
H16C H 0.1471 0.8728 0.2160 0.131 Uiso 1 1 calc R

loop_
_atom_site_aniso_label
_atom_site_aniso_U_11
_atom_site_aniso_U_22
_atom_site_aniso_U_33
_atom_site_aniso_U_23
_atom_site_aniso_U_13
_atom_site_aniso_U_12
O4 0.0458(10) 0.0517(10) 0.0665(11) -0.0003(8) -0.0070(8) -0.0116(8)
O5 0.0649(13) 0.0954(15) 0.0954(15) -0.0143(12) -0.0136(11) -0.0326(11)
O6 0.0435(11) 0.0897(15) 0.0947(14) -0.0117(11) -0.0085(9) -0.0005(10)
N2 0.0410(12) 0.0564(13) 0.0711(14) 0.0033(11) 0.0018(10) -0.0043(10)
C17 0.0573(18) 0.0608(18) 0.087(2) 0.0084(14) 0.0078(15) 0.0069(14)
C18 0.055(2) 0.071(2) 0.121(3) 0.0207(19) 0.0206(19) 0.0056(16)
C19 0.0453(19) 0.075(2) 0.141(3) 0.020(2) -0.004(2) -0.0024(15)
C20 0.064(2) 0.096(2) 0.097(2) 0.0030(18) -0.0128(19) -0.0076(17)
C21 0.0521(19) 0.084(2) 0.090(2) 0.0063(17) 0.0053(16) -0.0037(15)
C22 0.0441(16) 0.0468(15) 0.089(2) 0.0081(14) 0.0018(15) 0.0044(12)
C23 0.0480(17) 0.0542(17) 0.112(2) -0.0017(15) -0.0026(15) 0.0030(13)
C24 0.0417(15) 0.0596(17) 0.0799(18) 0.0026(14) 0.0027(13) -0.0116(12)
C25 0.0515(17) 0.115(3) 0.0688(18) -0.0057(17) 0.0103(14) -0.0119(17)
C26 0.0612(19) 0.100(3) 0.088(2) -0.0324(19) 0.0151(16) 0.0064(17)
C27 0.0564(18) 0.072(2) 0.096(2) -0.0192(17) -0.0090(16) 0.0107(15)
C28 0.0466(17) 0.080(2) 0.0681(18) -0.0069(15) -0.0024(13) -0.0160(16)
C29 0.0454(15) 0.0531(15) 0.0698(17) -0.0166(13) 0.0027(12) -0.0073(12)
C30 0.0427(14) 0.0665(17) 0.0580(15) -0.0065(13) 0.0002(12) -0.0137(13)
C31 0.0638(18) 0.0610(18) 0.0804(19) 0.0016(14) -0.0132(15) -0.0060(14)
C32 0.070(2) 0.118(3) 0.0690(19) -0.0013(17) 0.0118(15) -0.0219(18)
O1 0.0409(10) 0.0520(10) 0.0739(11) -0.0005(8) -0.0142(8) 0.0082(8)
O2 0.0566(12) 0.0850(14) 0.0805(13) 0.0026(10) -0.0172(9) 0.0262(10)
O3 0.0387(10) 0.0820(14) 0.1085(15) 0.0144(11) -0.0165(10) -0.0018(10)
N1 0.0361(11) 0.0527(12) 0.0638(12) 0.0009(10) -0.0004(9) 0.0014(9)
C1 0.0520(17) 0.0626(17) 0.0653(16) -0.0010(13) 0.0067(13) -0.0141(13)
C2 0.0472(18) 0.0738(19) 0.090(2) -0.0147(16) 0.0186(15) -0.0088(14)
C3 0.0373(16) 0.078(2) 0.105(2) -0.0065(18) -0.0088(17) -0.0017(14)
C4 0.0536(19) 0.102(2) 0.0714(19) 0.0037(16) -0.0125(15) -0.0061(16)
C5 0.0435(16) 0.091(2) 0.0586(17) -0.0056(15) -0.0001(13) -0.0040(14)
C6 0.0387(14) 0.0486(14) 0.0629(16) -0.0050(12) -0.0020(12) -0.0079(11)
C7 0.0431(15) 0.0556(16) 0.0816(18) 0.0044(13) -0.0048(13) -0.0035(12)
C8 0.0394(14) 0.0577(16) 0.0649(16) 0.0029(13) 0.0010(12) 0.0066(12)
C9 0.0427(16) 0.103(2) 0.0714(18) 0.0196(16) 0.0064(13) 0.0055(15)
C10 0.0453(17) 0.097(2) 0.107(3) 0.0404(19) 0.0003(16) -0.0130(16)
C11 0.0469(18) 0.0621(19) 0.125(3) 0.0186(17) -0.0224(17) -0.0079(14)
C12 0.0590(19) 0.0606(18) 0.106(2) -0.0057(16) -0.0299(16) 0.0097(15)
C13 0.0407(14) 0.0615(17) 0.0660(16) -0.0015(13) -0.0092(12) 0.0121(12)
C14 0.0398(14) 0.0556(15) 0.0609(15) 0.0108(12) -0.0020(11) 0.0066(12)
C15 0.0454(16) 0.0712(19) 0.0617(16) 0.0013(14) -0.0077(13) 0.0142(15)
C16 0.068(2) 0.123(3) 0.0716(19) -0.0087(18) 0.0028(16) 0.0306(18)

loop_
_atom_type_symbol
_atom_type_description
_atom_type_scat_dispersion_real
_atom_type_scat_dispersion_imag
_atom_type_scat_source
C C 0.0033 0.0016 'International Tables Vol C Tables 4.2.6.8 and 6.1.1.4'
H H 0.0000 0.0000 'International Tables Vol C Tables 4.2.6.8 and 6.1.1.4'
N N 0.0061 0.0033 'International Tables Vol C Tables 4.2.6.8 and 6.1.1.4'
O O 0.0106 0.0060 'International Tables Vol C Tables 4.2.6.8 and 6.1.1.4'

loop_
_geom_angle_atom_site_label_1
_geom_angle_atom_site_label_2
_geom_angle_atom_site_label_3
_geom_angle
N2 O4 C30 110.97(16)
C28 O6 C27 116.2(2)
O4 N2 C24 103.28(17)
O4 N2 C23 108.05(18)
C24 N2 C23 112.21(19)
C18 C17 C22 120.8(3)
C18 C17 H17A 119.6
C22 C17 H17A 119.6
C19 C18 C17 119.8(3)
C19 C18 H18A 120.1
C17 C18 H18A 120.1
C18 C19 C20 120.6(3)
C18 C19 H19A 119.7
C20 C19 H19A 119.7
C19 C20 C21 119.3(3)
C19 C20 H20A 120.3
C21 C20 H20A 120.3
C22 C21 C20 120.7(3)
C22 C21 H21A 119.6
C20 C21 H21A 119.6
C21 C22 C17 118.7(3)
C21 C22 C23 120.2(2)
C17 C22 C23 121.1(3)
N2 C23 C22 112.2(2)
N2 C23 H23A 109.2
C22 C23 H23A 109.2
N2 C23 H23B 109.2
C22 C23 H23B 109.2
H23A C23 H23B 107.9
N2 C24 C25 111.5(2)
N2 C24 C29 104.98(19)
C25 C24 C29 113.1(2)
N2 C24 H24A 109.0
C25 C24 H24A 109.0
C29 C24 H24A 109.0
C24 C25 C26 115.6(2)
C24 C25 H25A 108.4
C26 C25 H25A 108.4
C24 C25 H25B 108.4
C26 C25 H25B 108.4
H25A C25 H25B 107.4
C27 C26 C25 116.0(2)
C27 C26 H26A 108.3
C25 C26 H26A 108.3
C27 C26 H26B 108.3
C25 C26 H26B 108.3
H26A C26 H26B 107.4
O6 C27 C31 108.5(2)
O6 C27 C26 109.9(2)
C31 C27 C26 116.6(2)
O6 C27 H27A 107.2
C31 C27 H27A 107.2
C26 C27 H27A 107.2
O5 C28 O6 119.3(3)
O5 C28 C29 123.2(3)
O6 C28 C29 117.4(2)
C28 C29 C24 111.3(2)
C28 C29 C30 115.7(2)
C24 C29 C30 102.73(18)
C28 C29 H29A 108.9
C24 C29 H29A 108.9
C30 C29 H29A 108.9
O4 C30 C32 108.99(19)
O4 C30 C31 106.18(19)
C32 C30 C31 111.8(2)
O4 C30 C29 104.20(19)
C32 C30 C29 114.7(2)
C31 C30 C29 110.3(2)
C27 C31 C30 111.2(2)
C27 C31 H31A 109.4
C30 C31 H31A 109.4
C27 C31 H31B 109.4
C30 C31 H31B 109.4
H31A C31 H31B 108.0
C30 C32 H32A 109.5
C30 C32 H32B 109.5
H32A C32 H32B 109.5
C30 C32 H32C 109.5
H32A C32 H32C 109.5
H32B C32 H32C 109.5
N1 O1 C13 111.07(15)
C15 O3 C11 116.2(2)
O1 N1 C8 103.80(16)
O1 N1 C7 108.29(17)
C8 N1 C7 112.53(18)
C6 C1 C2 120.8(3)
C6 C1 H1A 119.6
C2 C1 H1A 119.6
C3 C2 C1 119.9(3)
C3 C2 H2A 120.0
C1 C2 H2A 120.0
C2 C3 C4 120.2(3)
C2 C3 H3A 119.9
C4 C3 H3A 119.9
C5 C4 C3 119.6(3)
C5 C4 H4A 120.2
C3 C4 H4A 120.2
C4 C5 C6 121.3(2)
C4 C5 H5A 119.4
C6 C5 H5A 119.4
C5 C6 C1 118.2(2)
C5 C6 C7 120.2(2)
C1 C6 C7 121.6(2)
N1 C7 C6 110.90(19)
N1 C7 H7A 109.5
C6 C7 H7A 109.5
N1 C7 H7B 109.5
C6 C7 H7B 109.5
H7A C7 H7B 108.0
N1 C8 C9 111.21(19)
N1 C8 C14 105.01(18)
C9 C8 C14 113.1(2)
N1 C8 H8A 109.2
C9 C8 H8A 109.2
C14 C8 H8A 109.2
C8 C9 C10 115.8(2)
C8 C9 H9A 108.3
C10 C9 H9A 108.3
C8 C9 H9B 108.3
C10 C9 H9B 108.3
H9A C9 H9B 107.4
C9 C10 C11 115.4(2)
C9 C10 H10A 108.4
C11 C10 H10A 108.4
C9 C10 H10B 108.4
C11 C10 H10B 108.4
H10A C10 H10B 107.5
O3 C11 C12 107.9(2)
O3 C11 C10 109.9(2)
C12 C11 C10 116.1(2)
O3 C11 H11A 107.5
C12 C11 H11A 107.5
C10 C11 H11A 107.5
C11 C12 C13 112.0(2)
C11 C12 H12A 109.2
C13 C12 H12A 109.2
C11 C12 H12B 109.2
C13 C12 H12B 109.2
H12A C12 H12B 107.9
O1 C13 C16 109.37(19)
O1 C13 C12 106.0(2)
C16 C13 C12 112.6(2)
O1 C13 C14 104.52(18)
C16 C13 C14 113.9(2)
C12 C13 C14 109.9(2)
C15 C14 C8 111.98(19)
C15 C14 C13 115.0(2)
C8 C14 C13 102.64(18)
C15 C14 H14A 109.0
C8 C14 H14A 109.0
C13 C14 H14A 109.0
O2 C15 O3 118.9(2)
O2 C15 C14 123.2(3)
O3 C15 C14 117.9(2)
C13 C16 H16A 109.5
C13 C16 H16B 109.5
H16A C16 H16B 109.5
C13 C16 H16C 109.5
H16A C16 H16C 109.5
H16B C16 H16C 109.5

loop_
_geom_bond_atom_site_label_1
_geom_bond_atom_site_label_2
_geom_bond_distance
O4 N2 1.434(2)
O4 C30 1.474(3)
O5 C28 1.202(3)
O6 C28 1.336(3)
O6 C27 1.463(3)
N2 C24 1.463(3)
N2 C23 1.470(3)
C17 C18 1.376(4)
C17 C22 1.377(3)
C17 H17A 0.9300
C18 C19 1.359(4)
C18 H18A 0.9300
C19 C20 1.371(4)
C19 H19A 0.9300
C20 C21 1.382(4)
C20 H20A 0.9300
C21 C22 1.374(4)
C21 H21A 0.9300
C22 C23 1.509(3)
C23 H23A 0.9700
C23 H23B 0.9700
C24 C25 1.516(3)
C24 C29 1.533(3)
C24 H24A 0.9800
C25 C26 1.525(4)
C25 H25A 0.9700
C25 H25B 0.9700
C26 C27 1.502(4)
C26 H26A 0.9700
C26 H26B 0.9700
C27 C31 1.499(4)
C27 H27A 0.9800
C28 C29 1.507(3)
C29 C30 1.537(3)
C29 H29A 0.9800
C30 C32 1.510(3)
C30 C31 1.514(3)
C31 H31A 0.9700
C31 H31B 0.9700
C32 H32A 0.9600
C32 H32B 0.9600
C32 H32C 0.9600
O1 N1 1.437(2)
O1 C13 1.470(3)
O2 C15 1.206(3)
O3 C15 1.338(3)
O3 C11 1.463(3)
N1 C8 1.462(3)
N1 C7 1.474(3)
C1 C6 1.378(3)
C1 C2 1.382(3)
C1 H1A 0.9300
C2 C3 1.359(4)
C2 H2A 0.9300
C3 C4 1.373(4)
C3 H3A 0.9300
C4 C5 1.373(3)
C4 H4A 0.9300
C5 C6 1.376(3)
C5 H5A 0.9300
C6 C7 1.503(3)
C7 H7A 0.9700
C7 H7B 0.9700
C8 C9 1.516(3)
C8 C14 1.541(3)
C8 H8A 0.9800
C9 C10 1.516(4)
C9 H9A 0.9700
C9 H9B 0.9700
C10 C11 1.522(4)
C10 H10A 0.9700
C10 H10B 0.9700
C11 C12 1.508(4)
C11 H11A 0.9800
C12 C13 1.513(3)
C12 H12A 0.9700
C12 H12B 0.9700
C13 C16 1.511(3)
C13 C14 1.541(3)
C14 C15 1.504(3)
C14 H14A 0.9800
C16 H16A 0.9600
C16 H16B 0.9600
C16 H16C 0.9600

loop_
_geom_torsion_atom_site_label_1
_geom_torsion_atom_site_label_2
_geom_torsion_atom_site_label_3
_geom_torsion_atom_site_label_4
_geom_torsion
C30 O4 N2 C24 28.4(2)
C30 O4 N2 C23 -90.7(2)
C22 C17 C18 C19 -0.4(4)
C17 C18 C19 C20 1.5(5)
C18 C19 C20 C21 -0.8(5)
C19 C20 C21 C22 -1.0(4)
C20 C21 C22 C17 2.0(4)
C20 C21 C22 C23 -175.1(2)
C18 C17 C22 C21 -1.3(4)
C18 C17 C22 C23 175.8(2)
O4 N2 C23 C22 -70.0(3)
C24 N2 C23 C22 176.8(2)
C21 C22 C23 N2 -48.9(3)
C17 C22 C23 N2 134.1(2)
O4 N2 C24 C25 85.3(2)
C23 N2 C24 C25 -158.6(2)
O4 N2 C24 C29 -37.5(2)
C23 N2 C24 C29 78.7(2)
N2 C24 C25 C26 -69.5(3)
C29 C24 C25 C26 48.6(3)
C24 C25 C26 C27 -49.5(3)
C28 O6 C27 C31 -51.1(3)
C28 O6 C27 C26 77.4(3)
C25 C26 C27 O6 -37.8(3)
C25 C26 C27 C31 86.1(3)
C27 O6 C28 O5 -178.5(2)
C27 O6 C28 C29 -1.5(3)
O5 C28 C29 C24 100.9(3)
O6 C28 C29 C24 -75.9(3)
O5 C28 C29 C30 -142.3(3)
O6 C28 C29 C30 40.9(3)
N2 C24 C29 C28 157.2(2)
C25 C24 C29 C28 35.5(3)
N2 C24 C29 C30 32.8(2)
C25 C24 C29 C30 -89.0(2)
N2 O4 C30 C32 115.4(2)
N2 O4 C30 C31 -124.00(19)
N2 O4 C30 C29 -7.5(2)
C28 C29 C30 O4 -136.8(2)
C24 C29 C30 O4 -15.3(2)
C28 C29 C30 C32 104.1(3)
C24 C29 C30 C32 -134.4(2)
C28 C29 C30 C31 -23.2(3)
C24 C29 C30 C31 98.2(2)
O6 C27 C31 C30 66.0(3)
C26 C27 C31 C30 -58.7(3)
O4 C30 C31 C27 85.0(2)
C32 C30 C31 C27 -156.2(2)
C29 C30 C31 C27 -27.3(3)
C13 O1 N1 C8 -27.1(2)
C13 O1 N1 C7 92.7(2)
C6 C1 C2 C3 -0.8(4)
C1 C2 C3 C4 0.4(4)
C2 C3 C4 C5 0.2(4)
C3 C4 C5 C6 -0.4(4)
C4 C5 C6 C1 0.0(4)
C4 C5 C6 C7 178.6(2)
C2 C1 C6 C5 0.6(4)
C2 C1 C6 C7 -178.0(2)
O1 N1 C7 C6 67.5(2)
C8 N1 C7 C6 -178.33(19)
C5 C6 C7 N1 50.1(3)
C1 C6 C7 N1 -131.3(2)
O1 N1 C8 C9 -86.4(2)
C7 N1 C8 C9 156.8(2)
O1 N1 C8 C14 36.2(2)
C7 N1 C8 C14 -80.6(2)
N1 C8 C9 C10 67.9(3)
C14 C8 C9 C10 -49.9(3)
C8 C9 C10 C11 50.9(3)
C15 O3 C11 C12 49.1(3)
C15 O3 C11 C10 -78.3(3)
C9 C10 C11 O3 36.7(3)
C9 C10 C11 C12 -86.1(3)
O3 C11 C12 C13 -65.8(3)
C10 C11 C12 C13 58.0(3)
N1 O1 C13 C16 -115.8(2)
N1 O1 C13 C12 122.61(19)
N1 O1 C13 C14 6.5(2)
C11 C12 C13 O1 -84.9(2)
C11 C12 C13 C16 155.5(2)
C11 C12 C13 C14 27.5(3)
N1 C8 C14 C15 -155.9(2)
C9 C8 C14 C15 -34.5(3)
N1 C8 C14 C13 -32.0(2)
C9 C8 C14 C13 89.4(2)
O1 C13 C14 C15 137.3(2)
C16 C13 C14 C15 -103.4(3)
C12 C13 C14 C15 23.9(3)
O1 C13 C14 C8 15.5(2)
C16 C13 C14 C8 134.8(2)
C12 C13 C14 C8 -97.9(2)
C11 O3 C15 O2 -179.1(2)
C11 O3 C15 C14 4.0(3)
C8 C14 C15 O2 -103.4(3)
C13 C14 C15 O2 140.0(2)
C8 C14 C15 O3 73.5(3)
C13 C14 C15 O3 -43.2(3)
